data_7125356
loop_
_publ_author_name
'Barbas, Rafael'
'Prohens, Rafel'
'Bauz\'a, Antonio'
'Franconetti, Antonio'
'Frontera, Antonio'

_publ_section_title
;
 H-Bonded anion-anion complexes in fentanyl citrate polymorphs and
 solvates.
;
_journal_issue 1
_journal_name_full 'Chemical communications (Cambridge, England)'
_journal_page_first 115
_journal_page_last 118
_journal_paper_doi 10.1039/c8cc09028a
_journal_volume 55
_journal_year 2019
_chemical_formula_moiety 'C22 H29 N2 O, C6 H7 O7'
_chemical_formula_sum 'C28 H36 N2 O8'
_chemical_formula_weight 528.59
_chemical_name_systematic 'Fentanyl citrate'
_space_group_crystal_system triclinic
_space_group_IT_number 2
_space_group_name_Hall '-P 1'
_space_group_name_H-M_alt 'P -1'
_atom_sites_solution_hydrogens mixed
_audit_creation_method SHELXL-2018/3
_audit_update_record
;
2018-11-08 deposited with the CCDC.
2018-11-27 downloaded from the CCDC.
;
_cell_angle_alpha 109.411(2)
_cell_angle_beta 96.728(2)
_cell_angle_gamma 107.486(2)
_cell_formula_units_Z 2
_cell_length_a 8.9630(5)
_cell_length_b 11.2533(7)
_cell_length_c 14.8740(9)
_cell_measurement_reflns_used 9989
_cell_measurement_temperature 100(2)
_cell_measurement_theta_max 30.51
_cell_measurement_theta_min 2.55
_cell_volume 1309.72(14)
_computing_cell_refinement 'Bruker SAINT'
_computing_data_collection 'Bruker APEX2'
_computing_data_reduction 'Bruker SAINT'
_computing_molecular_graphics 'Bruker SHELXTL'
_computing_publication_material 'Bruker SHELXTL'
_computing_structure_refinement 'SHELXL-2018/3 (Sheldrick, 2018)'
_computing_structure_solution 'SHELXT 2014/5 (Sheldrick, 2014)'
_diffrn_ambient_temperature 100(2)
_diffrn_measured_fraction_theta_full 0.998
_diffrn_measured_fraction_theta_max 0.998
_diffrn_measurement_device_type 'D8 Venture'
_diffrn_measurement_method '\f and \w scans'
_diffrn_radiation_type MoK\a
_diffrn_radiation_wavelength 0.71073
_diffrn_reflns_av_R_equivalents 0.0393
_diffrn_reflns_av_unetI/netI 0.0209
_diffrn_reflns_Laue_measured_fraction_full 0.998
_diffrn_reflns_Laue_measured_fraction_max 0.998
_diffrn_reflns_limit_h_max 12
_diffrn_reflns_limit_h_min -12
_diffrn_reflns_limit_k_max 16
_diffrn_reflns_limit_k_min -16
_diffrn_reflns_limit_l_max 21
_diffrn_reflns_limit_l_min -21
_diffrn_reflns_number 84871
_diffrn_reflns_point_group_measured_fraction_full 0.998
_diffrn_reflns_point_group_measured_fraction_max 0.998
_diffrn_reflns_theta_full 25.242
_diffrn_reflns_theta_max 30.587
_diffrn_reflns_theta_min 2.455
_diffrn_source microfocus
_exptl_absorpt_coefficient_mu 0.098
_exptl_absorpt_correction_T_max 0.7461
_exptl_absorpt_correction_T_min 0.7107
_exptl_absorpt_correction_type multi-scan
_exptl_absorpt_process_details sadabs
_exptl_crystal_colour colourless
_exptl_crystal_density_diffrn 1.340
_exptl_crystal_description prism
_exptl_crystal_F_000 564
_exptl_crystal_size_max 0.466
_exptl_crystal_size_mid 0.165
_exptl_crystal_size_min 0.052
_refine_diff_density_max 0.452
_refine_diff_density_min -0.335
_refine_diff_density_rms 0.051
_refine_ls_extinction_method none
_refine_ls_goodness_of_fit_ref 1.027
_refine_ls_hydrogen_treatment mixed
_refine_ls_matrix_type full
_refine_ls_number_parameters 352
_refine_ls_number_reflns 8025
_refine_ls_number_restraints 0
_refine_ls_restrained_S_all 1.027
_refine_ls_R_factor_all 0.0514
_refine_ls_R_factor_gt 0.0406
_refine_ls_shift/su_max 0.000
_refine_ls_shift/su_mean 0.000
_refine_ls_structure_factor_coef Fsqd
_refine_ls_weighting_details 'w=1/[\s^2^(Fo^2^)+(0.0562P)^2^+0.5033P] where P=(Fo^2^+2Fc^2^)/3'
_refine_ls_weighting_scheme calc
_refine_ls_wR_factor_gt 0.1017
_refine_ls_wR_factor_ref 0.1083
_reflns_Friedel_coverage 0.000
_reflns_number_gt 6758
_reflns_number_total 8025
_reflns_threshold_expression 'I > 2\s(I)'
_cod_data_source_file c8cc09028a2.cif
_cod_data_source_block mo_023VB133_0m_a
_cod_database_code 7125356
_shelx_shelxl_version_number 2018/3
_shelx_space_group_comment
;
The symmetry employed for this shelxl refinement is uniquely defined
by the following loop, which should always be used as a source of
symmetry information in preference to the above space-group names.
They are only intended as comments.
;

loop_
_space_group_symop_operation_xyz
'x, y, z'
'-x, -y, -z'

loop_
_atom_site_label
_atom_site_type_symbol
_atom_site_fract_x
_atom_site_fract_y
_atom_site_fract_z
_atom_site_U_iso_or_equiv
_atom_site_adp_type
_atom_site_occupancy
_atom_site_site_symmetry_order
_atom_site_calc_flag
_atom_site_refinement_flags_posn
_atom_site_refinement_flags_adp
O1 O 0.66211(9) 0.74419(7) 0.74241(6) 0.01507(15) Uani 1 1 d . .
N1 N 0.42775(10) 0.65093(8) 0.77852(6) 0.01114(15) Uani 1 1 d . .
N2 N 0.13778(10) 0.30135(8) 0.51860(6) 0.01019(15) Uani 1 1 d . .
H2 H 0.039484 0.302994 0.543822 0.012 Uiso 1 1 calc R U
C1 C 0.57902(16) 0.98640(11) 0.87681(9) 0.0260(2) Uani 1 1 d . .
H1A H 0.624152 1.003442 0.823437 0.039 Uiso 1 1 calc R U
H1B H 0.623989 1.068868 0.936796 0.039 Uiso 1 1 calc R U
H1C H 0.461556 0.959487 0.858665 0.039 Uiso 1 1 calc R U
C2 C 0.62167(12) 0.87318(10) 0.89478(8) 0.01626(19) Uani 1 1 d . .
H2A H 0.739264 0.904977 0.922035 0.020 Uiso 1 1 calc R U
H2B H 0.566059 0.848798 0.943368 0.020 Uiso 1 1 calc R U
C3 C 0.57200(11) 0.75038(10) 0.80019(7) 0.01197(17) Uani 1 1 d . .
C4 C 0.32462(11) 0.65400(10) 0.84590(7) 0.01119(17) Uani 1 1 d . .
H4O H 0.504(2) 0.1744(19) 0.6237(14) 0.040(5) Uiso 1 1 d . .
C5 C 0.33792(12) 0.59351(10) 0.91279(7) 0.01497(19) Uani 1 1 d . .
H5 H 0.416065 0.552529 0.914815 0.018 Uiso 1 1 calc R U
C6 C 0.23640(13) 0.59336(11) 0.97655(8) 0.0179(2) Uani 1 1 d . .
H6 H 0.244657 0.551869 1.022133 0.021 Uiso 1 1 calc R U
C7 C 0.12249(13) 0.65407(11) 0.97360(8) 0.0177(2) Uani 1 1 d . .
H7 H 0.052598 0.653413 1.016914 0.021 Uiso 1 1 calc R U
C8 C 0.11085(12) 0.71555(11) 0.90752(7) 0.01609(19) Uani 1 1 d . .
H8 H 0.034066 0.757991 0.906301 0.019 Uiso 1 1 calc R U
C9 C 0.21155(12) 0.71507(10) 0.84307(7) 0.01329(18) Uani 1 1 d . .
H9 H 0.203000 0.756301 0.797347 0.016 Uiso 1 1 calc R U
C10 C 0.37354(11) 0.53446(10) 0.68315(7) 0.01117(17) Uani 1 1 d . .
H10 H 0.470873 0.531925 0.657020 0.013 Uiso 1 1 calc R U
C11 C 0.25737(12) 0.55021(10) 0.60840(7) 0.01421(18) Uani 1 1 d . .
H11A H 0.308257 0.636973 0.601621 0.017 Uiso 1 1 calc R U
H11B H 0.158660 0.551789 0.631678 0.017 Uiso 1 1 calc R U
C12 C 0.21273(12) 0.43373(10) 0.50892(7) 0.01444(18) Uani 1 1 d . .
H12A H 0.135832 0.444250 0.461349 0.017 Uiso 1 1 calc R U
H12B H 0.310530 0.435114 0.483834 0.017 Uiso 1 1 calc R U
C13 C 0.25129(12) 0.28546(10) 0.59242(7) 0.01368(18) Uani 1 1 d . .
H13A H 0.349982 0.283703 0.569167 0.016 Uiso 1 1 calc R U
H13B H 0.199759 0.198259 0.598449 0.016 Uiso 1 1 calc R U
C14 C 0.29695(12) 0.39991(10) 0.69239(7) 0.01266(17) Uani 1 1 d . .
H14A H 0.373902 0.388109 0.739098 0.015 Uiso 1 1 calc R U
H14B H 0.199641 0.398660 0.718014 0.015 Uiso 1 1 calc R U
C15 C 0.08643(12) 0.18135(10) 0.42311(7) 0.01366(18) Uani 1 1 d . .
H15A H 0.053116 0.097743 0.436275 0.016 Uiso 1 1 calc R U
H15B H 0.179680 0.183711 0.393118 0.016 Uiso 1 1 calc R U
C16 C -0.05207(12) 0.17662(10) 0.35041(7) 0.01549(19) Uani 1 1 d . .
H16A H -0.140072 0.187808 0.382899 0.019 Uiso 1 1 calc R U
H16B H -0.014372 0.251600 0.327957 0.019 Uiso 1 1 calc R U
C17 C -0.11425(11) 0.04282(10) 0.26318(7) 0.01274(18) Uani 1 1 d . .
C18 C -0.26193(12) -0.05617(11) 0.25079(8) 0.0166(2) Uani 1 1 d . .
H18 H -0.324669 -0.039426 0.297494 0.020 Uiso 1 1 calc R U
C19 C -0.31807(13) -0.17924(11) 0.17055(8) 0.0201(2) Uani 1 1 d . .
H19 H -0.419147 -0.245714 0.162507 0.024 Uiso 1 1 calc R U
C20 C -0.22682(14) -0.20514(11) 0.10223(8) 0.0216(2) Uani 1 1 d . .
H20 H -0.264966 -0.289161 0.047491 0.026 Uiso 1 1 calc R U
C21 C -0.07955(15) -0.10738(12) 0.11453(8) 0.0227(2) Uani 1 1 d . .
H21 H -0.016739 -0.124782 0.067970 0.027 Uiso 1 1 calc R U
C22 C -0.02298(13) 0.01588(11) 0.19439(8) 0.0185(2) Uani 1 1 d . .
H22 H 0.078205 0.082016 0.202158 0.022 Uiso 1 1 calc R U
O2 O 0.69914(10) 0.53823(8) 0.85056(6) 0.01882(16) Uani 1 1 d . .
O3 O 0.78466(9) 0.55456(8) 0.71796(5) 0.01600(15) Uani 1 1 d . .
H3 H 0.7454(18) 0.6180(16) 0.7291(7) 0.024 Uiso 1 1 calc R U
O4 O 0.56390(9) 0.22314(8) 0.68154(6) 0.01392(14) Uani 1 1 d . .
O5 O 0.58633(10) -0.06622(8) 0.61723(6) 0.01824(16) Uani 1 1 d . .
H5A H 0.5174(18) -0.1384(16) 0.5658(10) 0.027 Uiso 1 1 calc R U
O6 O 0.68112(10) -0.00669(8) 0.49947(6) 0.01801(16) Uani 1 1 d . .
O7 O 0.61264(9) 0.27919(7) 0.52570(5) 0.01711(15) Uani 1 1 d . .
O8 O 0.87982(9) 0.34088(8) 0.56994(6) 0.01803(16) Uani 1 1 d . .
C23 C 0.76187(12) 0.49953(10) 0.78415(7) 0.01278(18) Uani 1 1 d . .
C24 C 0.82426(12) 0.38551(10) 0.76734(7) 0.01392(18) Uani 1 1 d . .
H24A H 0.821496 0.358284 0.824121 0.017 Uiso 1 1 calc R U
H24B H 0.937913 0.417786 0.763257 0.017 Uiso 1 1 calc R U
C25 C 0.72559(11) 0.26223(9) 0.67322(7) 0.01044(17) Uani 1 1 d . .
C26 C 0.79090(12) 0.14802(10) 0.66787(8) 0.01454(18) Uani 1 1 d . .
H26A H 0.900759 0.173129 0.656626 0.017 Uiso 1 1 calc R U
H26B H 0.797514 0.136026 0.731021 0.017 Uiso 1 1 calc R U
C27 C 0.68180(12) 0.01721(10) 0.58564(7) 0.01340(18) Uani 1 1 d . .
C28 C 0.74069(12) 0.29669(9) 0.58119(7) 0.01129(17) Uani 1 1 d . .

loop_
_atom_site_aniso_label
_atom_site_aniso_U_11
_atom_site_aniso_U_22
_atom_site_aniso_U_33
_atom_site_aniso_U_23
_atom_site_aniso_U_13
_atom_site_aniso_U_12
O1 0.0137(3) 0.0135(3) 0.0204(4) 0.0082(3) 0.0082(3) 0.0048(3)
N1 0.0101(3) 0.0125(4) 0.0092(3) 0.0032(3) 0.0029(3) 0.0026(3)
N2 0.0105(3) 0.0107(3) 0.0095(3) 0.0030(3) 0.0020(3) 0.0052(3)
C1 0.0360(7) 0.0124(5) 0.0240(6) 0.0030(4) 0.0037(5) 0.0068(4)
C2 0.0140(4) 0.0153(4) 0.0134(4) 0.0027(4) 0.0007(3) 0.0013(4)
C3 0.0113(4) 0.0120(4) 0.0138(4) 0.0067(3) 0.0018(3) 0.0043(3)
C4 0.0102(4) 0.0121(4) 0.0083(4) 0.0023(3) 0.0022(3) 0.0020(3)
C5 0.0177(5) 0.0161(4) 0.0123(4) 0.0059(4) 0.0040(4) 0.0071(4)
C6 0.0234(5) 0.0172(5) 0.0133(4) 0.0071(4) 0.0072(4) 0.0055(4)
C7 0.0169(5) 0.0171(5) 0.0142(4) 0.0020(4) 0.0075(4) 0.0029(4)
C8 0.0127(4) 0.0169(5) 0.0143(4) 0.0007(4) 0.0030(4) 0.0056(4)
C9 0.0132(4) 0.0140(4) 0.0105(4) 0.0032(3) 0.0009(3) 0.0044(3)
C10 0.0100(4) 0.0129(4) 0.0092(4) 0.0032(3) 0.0028(3) 0.0032(3)
C11 0.0186(5) 0.0107(4) 0.0113(4) 0.0050(3) 0.0005(3) 0.0028(3)
C12 0.0185(5) 0.0130(4) 0.0108(4) 0.0061(3) 0.0027(3) 0.0031(4)
C13 0.0162(4) 0.0130(4) 0.0123(4) 0.0035(3) 0.0003(3) 0.0085(4)
C14 0.0152(4) 0.0123(4) 0.0109(4) 0.0044(3) 0.0013(3) 0.0063(3)
C15 0.0161(4) 0.0129(4) 0.0103(4) 0.0007(3) 0.0011(3) 0.0080(4)
C16 0.0154(4) 0.0157(4) 0.0130(4) 0.0016(4) -0.0002(3) 0.0082(4)
C17 0.0127(4) 0.0138(4) 0.0103(4) 0.0034(3) 0.0010(3) 0.0049(3)
C18 0.0146(4) 0.0203(5) 0.0155(5) 0.0084(4) 0.0049(4) 0.0048(4)
C19 0.0177(5) 0.0161(5) 0.0215(5) 0.0084(4) 0.0002(4) -0.0002(4)
C20 0.0271(6) 0.0144(5) 0.0160(5) 0.0006(4) -0.0010(4) 0.0059(4)
C21 0.0254(5) 0.0230(5) 0.0164(5) 0.0013(4) 0.0090(4) 0.0097(4)
C22 0.0145(4) 0.0177(5) 0.0182(5) 0.0032(4) 0.0063(4) 0.0024(4)
O2 0.0232(4) 0.0222(4) 0.0164(4) 0.0081(3) 0.0102(3) 0.0128(3)
O3 0.0217(4) 0.0162(3) 0.0151(3) 0.0074(3) 0.0079(3) 0.0107(3)
O4 0.0105(3) 0.0171(3) 0.0154(3) 0.0072(3) 0.0065(3) 0.0042(3)
O5 0.0208(4) 0.0151(3) 0.0156(3) 0.0064(3) 0.0018(3) 0.0026(3)
O6 0.0235(4) 0.0150(3) 0.0163(4) 0.0050(3) 0.0075(3) 0.0082(3)
O7 0.0181(4) 0.0149(3) 0.0153(3) 0.0070(3) -0.0014(3) 0.0026(3)
O8 0.0168(4) 0.0172(4) 0.0252(4) 0.0097(3) 0.0143(3) 0.0080(3)
C23 0.0117(4) 0.0134(4) 0.0109(4) 0.0032(3) 0.0013(3) 0.0037(3)
C24 0.0155(4) 0.0143(4) 0.0114(4) 0.0034(3) 0.0015(3) 0.0071(4)
C25 0.0093(4) 0.0120(4) 0.0115(4) 0.0052(3) 0.0038(3) 0.0047(3)
C26 0.0142(4) 0.0131(4) 0.0167(4) 0.0056(4) 0.0008(4) 0.0067(3)
C27 0.0139(4) 0.0122(4) 0.0172(4) 0.0062(4) 0.0034(3) 0.0085(3)
C28 0.0142(4) 0.0084(4) 0.0117(4) 0.0030(3) 0.0055(3) 0.0047(3)

loop_
_atom_type_symbol
_atom_type_description
_atom_type_scat_dispersion_real
_atom_type_scat_dispersion_imag
_atom_type_scat_source
C C 0.0033 0.0016 'International Tables Vol C Tables 4.2.6.8 and 6.1.1.4'
H H 0.0000 0.0000 'International Tables Vol C Tables 4.2.6.8 and 6.1.1.4'
N N 0.0061 0.0033 'International Tables Vol C Tables 4.2.6.8 and 6.1.1.4'
O O 0.0106 0.0060 'International Tables Vol C Tables 4.2.6.8 and 6.1.1.4'

loop_
_geom_angle_atom_site_label_1
_geom_angle_atom_site_label_2
_geom_angle_atom_site_label_3
_geom_angle
C3 N1 C4 121.99(8)
C3 N1 C10 119.36(8)
C4 N1 C10 118.64(7)
C13 N2 C15 109.77(7)
C13 N2 C12 110.31(8)
C15 N2 C12 113.41(7)
C13 N2 H2 107.7
C15 N2 H2 107.7
C12 N2 H2 107.7
C2 C1 H1A 109.5
C2 C1 H1B 109.5
H1A C1 H1B 109.5
C2 C1 H1C 109.5
H1A C1 H1C 109.5
H1B C1 H1C 109.5
C3 C2 C1 110.47(9)
C3 C2 H2A 109.6
C1 C2 H2A 109.6
C3 C2 H2B 109.6
C1 C2 H2B 109.6
H2A C2 H2B 108.1
O1 C3 N1 121.22(9)
O1 C3 C2 119.74(9)
N1 C3 C2 119.01(8)
C9 C4 C5 120.47(9)
C9 C4 N1 120.19(9)
C5 C4 N1 119.33(9)
C6 C5 C4 119.69(10)
C6 C5 H5 120.2
C4 C5 H5 120.2
C5 C6 C7 119.95(10)
C5 C6 H6 120.0
C7 C6 H6 120.0
C8 C7 C6 120.15(9)
C8 C7 H7 119.9
C6 C7 H7 119.9
C7 C8 C9 120.06(10)
C7 C8 H8 120.0
C9 C8 H8 120.0
C4 C9 C8 119.67(9)
C4 C9 H9 120.2
C8 C9 H9 120.2
N1 C10 C14 112.77(8)
N1 C10 C11 111.60(8)
C14 C10 C11 109.74(8)
N1 C10 H10 107.5
C14 C10 H10 107.5
C11 C10 H10 107.5
C10 C11 C12 110.43(8)
C10 C11 H11A 109.6
C12 C11 H11A 109.6
C10 C11 H11B 109.6
C12 C11 H11B 109.6
H11A C11 H11B 108.1
N2 C12 C11 110.05(8)
N2 C12 H12A 109.6
C11 C12 H12A 109.6
N2 C12 H12B 109.6
C11 C12 H12B 109.6
H12A C12 H12B 108.2
N2 C13 C14 111.52(8)
N2 C13 H13A 109.3
C14 C13 H13A 109.3
N2 C13 H13B 109.3
C14 C13 H13B 109.3
H13A C13 H13B 108.0
C13 C14 C10 109.52(8)
C13 C14 H14A 109.8
C10 C14 H14A 109.8
C13 C14 H14B 109.8
C10 C14 H14B 109.8
H14A C14 H14B 108.2
N2 C15 C16 112.99(8)
N2 C15 H15A 109.0
C16 C15 H15A 109.0
N2 C15 H15B 109.0
C16 C15 H15B 109.0
H15A C15 H15B 107.8
C17 C16 C15 109.81(8)
C17 C16 H16A 109.7
C15 C16 H16A 109.7
C17 C16 H16B 109.7
C15 C16 H16B 109.7
H16A C16 H16B 108.2
C22 C17 C18 118.92(9)
C22 C17 C16 120.21(9)
C18 C17 C16 120.86(9)
C19 C18 C17 120.54(10)
C19 C18 H18 119.7
C17 C18 H18 119.7
C20 C19 C18 120.21(10)
C20 C19 H19 119.9
C18 C19 H19 119.9
C21 C20 C19 119.46(10)
C21 C20 H20 120.3
C19 C20 H20 120.3
C20 C21 C22 120.61(10)
C20 C21 H21 119.7
C22 C21 H21 119.7
C21 C22 C17 120.26(10)
C21 C22 H22 119.9
C17 C22 H22 119.9
C23 O3 H3 109.5
C25 O4 H4O 107.4(12)
C27 O5 H5A 109.5
O2 C23 O3 123.40(9)
O2 C23 C24 124.41(9)
O3 C23 C24 112.18(8)
C23 C24 C25 112.42(8)
C23 C24 H24A 109.1
C25 C24 H24A 109.1
C23 C24 H24B 109.1
C25 C24 H24B 109.1
H24A C24 H24B 107.9
O4 C25 C24 106.75(7)
O4 C25 C26 110.18(8)
C24 C25 C26 107.98(8)
O4 C25 C28 111.36(8)
C24 C25 C28 110.89(8)
C26 C25 C28 109.59(8)
C27 C26 C25 110.33(8)
C27 C26 H26A 109.6
C25 C26 H26A 109.6
C27 C26 H26B 109.6
C25 C26 H26B 109.6
H26A C26 H26B 108.1
O6 C27 O5 124.14(10)
O6 C27 C26 123.11(9)
O5 C27 C26 112.74(9)
O8 C28 O7 126.06(9)
O8 C28 C25 116.85(9)
O7 C28 C25 117.08(8)

loop_
_geom_bond_atom_site_label_1
_geom_bond_atom_site_label_2
_geom_bond_distance
O1 C3 1.2459(12)
N1 C3 1.3495(12)
N1 C4 1.4399(12)
N1 C10 1.4786(12)
N2 C13 1.5002(12)
N2 C15 1.5004(12)
N2 C12 1.5017(12)
N2 H2 1.0000
C1 C2 1.5284(16)
C1 H1A 0.9800
C1 H1B 0.9800
C1 H1C 0.9800
C2 C3 1.5094(14)
C2 H2A 0.9900
C2 H2B 0.9900
C4 C9 1.3888(14)
C4 C5 1.3924(14)
C5 C6 1.3892(14)
C5 H5 0.9500
C6 C7 1.3927(16)
C6 H6 0.9500
C7 C8 1.3881(16)
C7 H7 0.9500
C8 C9 1.3913(14)
C8 H8 0.9500
C9 H9 0.9500
C10 C14 1.5227(13)
C10 C11 1.5239(13)
C10 H10 1.0000
C11 C12 1.5247(14)
C11 H11A 0.9900
C11 H11B 0.9900
C12 H12A 0.9900
C12 H12B 0.9900
C13 C14 1.5183(13)
C13 H13A 0.9900
C13 H13B 0.9900
C14 H14A 0.9900
C14 H14B 0.9900
C15 C16 1.5233(14)
C15 H15A 0.9900
C15 H15B 0.9900
C16 C17 1.5129(13)
C16 H16A 0.9900
C16 H16B 0.9900
C17 C22 1.3952(14)
C17 C18 1.3955(14)
C18 C19 1.3919(15)
C18 H18 0.9500
C19 C20 1.3884(17)
C19 H19 0.9500
C20 C21 1.3868(16)
C20 H20 0.9500
C21 C22 1.3904(15)
C21 H21 0.9500
C22 H22 0.9500
O2 C23 1.2136(12)
O3 C23 1.3308(12)
O3 H3 0.864(16)
O4 C25 1.4157(11)
O4 H4O 0.855(19)
O5 C27 1.3187(12)
O5 H5A 0.896(17)
O6 C27 1.2179(13)
O7 C28 1.2536(12)
O8 C28 1.2497(12)
C23 C24 1.5074(14)
C24 C25 1.5325(13)
C24 H24A 0.9900
C24 H24B 0.9900
C25 C26 1.5480(13)
C25 C28 1.5514(13)
C26 C27 1.5089(14)
C26 H26A 0.9900
C26 H26B 0.9900
